data_7709645
loop_
_publ_author_name
'Shahid, Namrah'
'Burrows, Kay E.'
'Pask, Christopher M.'
'Cespedes, Oscar'
'Howard, Mark J.'
'McGowan, Patrick C.'
'Halcrow, Malcolm A.'

_publ_section_title
;
 Heteroleptic iron(ii) complexes of chiral 2,6-bis(oxazolin-2-yl)-pyridine
 (PyBox) and 2,6-bis(thiazolin-2-yl)pyridine ligands -- the interplay of
 two different ligands on the metal ion spin sate
;
_journal_name_full 'Dalton Transactions'
_journal_paper_doi 10.1039/D2DT00393G
_journal_year 2022
_chemical_absolute_configuration ab
_chemical_formula_moiety 'C34 H28 Fe N8 S2, 2(Cl O4), 2(C2 H3 N)'
_chemical_formula_sum 'C38 H34 Cl2 Fe N10 O8 S2'
_chemical_formula_weight 949.62
_chemical_name_systematic
'[2,6-Bis((R)-4-phenyl-4,5-dihydrothiazol-2-yl)pyridine]-[2,6-di(pyrazol-1-yl)pyridine]iron(II) diperchlorateacetonitrile solvate'
_space_group_crystal_system orthorhombic
_space_group_IT_number 19
_space_group_name_Hall 'P 2ac 2ab'
_space_group_name_H-M_alt 'P 21 21 21'
_atom_sites_solution_hydrogens geom
_audit_creation_date 2021-05-07
_audit_creation_method
;
Olex2 1.3
(compiled 2020.11.12 svn.r5f609507 for OlexSys, GUI svn.r6272)
;
_audit_update_record
;
2022-01-10 deposited with the CCDC.	2022-03-04 downloaded from the CCDC.
;
_cell_angle_alpha 90
_cell_angle_beta 90
_cell_angle_gamma 90
_cell_formula_units_Z 4
_cell_length_a 8.8452(1)
_cell_length_b 20.3285(3)
_cell_length_c 22.9238(4)
_cell_measurement_reflns_used 6606
_cell_measurement_temperature 130.00(10)
_cell_measurement_theta_max 72.2840
_cell_measurement_theta_min 4.4020
_cell_volume 4121.92(11)
_computing_cell_refinement 'CrysAlisPro 1.171.40.82a (Rigaku OD, 2020)'
_computing_data_collection 'CrysAlisPro 1.171.40.82a (Rigaku OD, 2020)'
_computing_data_reduction 'CrysAlisPro 1.171.40.82a (Rigaku OD, 2020)'
_computing_molecular_graphics 'X-Seed (Barbour, 2001)'
_computing_publication_material 'Olex2 1.3 (Dolomanov et al., 2009)'
_computing_structure_refinement 'SHELXL 2018/3 (Sheldrick, 2015)'
_computing_structure_solution 'SHELXS-97 (Sheldrick, 1990)'
_diffrn_ambient_environment N~2~
_diffrn_ambient_temperature 130.00(10)
_diffrn_detector 'CCD plate'
_diffrn_detector_area_resol_mean 5.3095
_diffrn_detector_type Atlas
_diffrn_measured_fraction_theta_full 0.986
_diffrn_measured_fraction_theta_max 0.981
_diffrn_measurement_details
;
List of Runs (angles in degrees, time in seconds):

  # Type    Start    End  Width  t~exp~   \w     \q     \k     \f   Frames
#--------------------------------------------------------------------------
  1  \w   -112.00 -33.00   1.00    1.50    --  -41.04 -57.00-150.00   79
  2  \w   -113.00 -16.00   1.00    1.50    --  -41.04 -57.00 -90.00   97
  3  \w     18.00  44.00   1.00    1.50    --   41.04 -37.00-180.00   26
  4  \w     67.00 178.00   1.00    6.00    --  103.83  15.00 -30.00  111
  5  \w     77.00 169.00   1.00    6.00    --  103.83  61.00 120.00   92
  6  \w     77.00 120.00   1.00    6.00    --  103.83 -63.00-132.43   43
  7  \w     96.00 163.00   1.00    6.00    --  103.83  45.00-120.00   67
  8  \w     33.00 133.00   1.00    6.00    --  103.83 -63.00-173.36  100
;
_diffrn_measurement_device 'four-circle diffractometer'
_diffrn_measurement_device_type 'SuperNova, Dual, Cu at home/near, Atlas'
_diffrn_measurement_method '\w scans'
_diffrn_orient_matrix_type 'CrysAlisPro convention (1999,Acta A55,543-557)'
_diffrn_orient_matrix_UB_11 -0.0175131000
_diffrn_orient_matrix_UB_12 0.0060774000
_diffrn_orient_matrix_UB_13 -0.0667046000
_diffrn_orient_matrix_UB_21 -0.1620052000
_diffrn_orient_matrix_UB_22 -0.0273725000
_diffrn_orient_matrix_UB_23 0.0044085000
_diffrn_orient_matrix_UB_31 -0.0615767000
_diffrn_orient_matrix_UB_32 0.0703231000
_diffrn_orient_matrix_UB_33 0.0074212000
_diffrn_radiation_monochromator mirror
_diffrn_radiation_probe x-ray
_diffrn_radiation_type 'Cu K\a'
_diffrn_radiation_wavelength 1.54184
_diffrn_reflns_av_R_equivalents 0.0461
_diffrn_reflns_av_unetI/netI 0.0647
_diffrn_reflns_Laue_measured_fraction_full 0.986
_diffrn_reflns_Laue_measured_fraction_max 0.981
_diffrn_reflns_limit_h_max 10
_diffrn_reflns_limit_h_min -10
_diffrn_reflns_limit_k_max 24
_diffrn_reflns_limit_k_min -18
_diffrn_reflns_limit_l_max 28
_diffrn_reflns_limit_l_min -26
_diffrn_reflns_number 15685
_diffrn_reflns_point_group_measured_fraction_full 0.979
_diffrn_reflns_point_group_measured_fraction_max 0.973
_diffrn_reflns_theta_full 72.000
_diffrn_reflns_theta_max 72.484
_diffrn_reflns_theta_min 3.857
_diffrn_source 'micro-focus sealed X-ray tube'
_diffrn_source_type 'SuperNova (Cu) X-ray Source'
_exptl_absorpt_coefficient_mu 5.630
_exptl_absorpt_correction_T_max 1.000
_exptl_absorpt_correction_T_min 0.445
_exptl_absorpt_correction_type multi-scan
_exptl_absorpt_process_details
;
CrysAlisPro 1.171.40.82a (Rigaku Oxford Diffraction, 2020)
Empirical absorption correction using spherical harmonics,
implemented in SCALE3 ABSPACK scaling algorithm.
;
_exptl_crystal_colour brown
_exptl_crystal_density_diffrn 1.530
_exptl_crystal_description plate
_exptl_crystal_F_000 1952
_exptl_crystal_preparation 'Magnetic properties'
_exptl_crystal_recrystallization_method 'Re-crystallisation from solvent: acetonitrile/diethyl ether'
_exptl_crystal_size_max 0.25
_exptl_crystal_size_mid 0.25
_exptl_crystal_size_min 0.05
_refine_diff_density_max 0.325
_refine_diff_density_min -0.352
_refine_diff_density_rms 0.064
_refine_ls_abs_structure_details
;
 Flack x determined using 2604 quotients [(I+)-(I-)]/[(I+)+(I-)]
 (Parsons, Flack and Wagner, Acta Cryst. B69 (2013) 249-259).
;
_refine_ls_abs_structure_Flack -0.005(4)
_refine_ls_extinction_method none
_refine_ls_goodness_of_fit_ref 1.031
_refine_ls_hydrogen_treatment constr
_refine_ls_matrix_type full
_refine_ls_number_parameters 573
_refine_ls_number_reflns 7950
_refine_ls_number_restraints 14
_refine_ls_restrained_S_all 1.031
_refine_ls_R_factor_all 0.0504
_refine_ls_R_factor_gt 0.0412
_refine_ls_shift/su_max 0.000
_refine_ls_shift/su_mean 0.000
_refine_ls_structure_factor_coef Fsqd
_refine_ls_weighting_details 'w=1/[\s^2^(Fo^2^)+(0.0318P)^2^+1.8280P] where P=(Fo^2^+2Fc^2^)/3'
_refine_ls_weighting_scheme calc
_refine_ls_wR_factor_gt 0.0903
_refine_ls_wR_factor_ref 0.0945
_reflns_Friedel_coverage 0.770
_reflns_Friedel_fraction_full 0.970
_reflns_Friedel_fraction_max 0.963
_reflns_number_gt 6996
_reflns_number_total 7950
_reflns_threshold_expression 'I > 2\s(I)'
_cod_data_source_file d2dt00393g2.cif
_cod_data_source_block ns537
_cod_database_code 7709645
_shelx_shelxl_version_number 2018/3
_shelx_space_group_comment
;
The symmetry employed for this shelxl refinement is uniquely defined
by the following loop, which should always be used as a source of
symmetry information in preference to the above space-group names.
They are only intended as comments.
;
_reflns_odcompleteness_completeness 99.76
_reflns_odcompleteness_iscentric 1
_reflns_odcompleteness_theta 66.97
_olex2_refinement_description
;
1. Fixed Uiso
 At 1.2 times of:
  All C(H) groups, All C(H,H) groups
 At 1.5 times of:
  All C(H,H,H) groups
2. Restrained distances
 Cl4A-O47A
 1.4313 with sigma of 0.02
 Cl4A-O48A
 1.4313 with sigma of 0.02
 Cl4A-O49A
 1.4313 with sigma of 0.02
 Cl4A-O50A
 1.4313 with sigma of 0.02
 Cl4B-O47B
 1.4313 with sigma of 0.02
 Cl4B-O48B
 1.4313 with sigma of 0.02
 Cl4B-O49B
 1.4313 with sigma of 0.02
 Cl4B-O50B
 1.4313 with sigma of 0.02
 O47A-O48A
 2.337313 with sigma of 0.02
 O47A-O49A
 2.337313 with sigma of 0.02
 O47A-O50A
 2.337313 with sigma of 0.02
 O48A-O49A
 2.337313 with sigma of 0.02
 O48A-O50A
 2.337313 with sigma of 0.02
 O49A-O50A
 2.337313 with sigma of 0.02
3. Others
 1(DFIX)=1(DFIX)=1(DFIX)=1(DFIX)=1(DFIX)=1(DFIX)=1(DFIX)=1(DFIX)=FVAR(1)
 1(DFIX)=1(DFIX)=1(DFIX)=1(DFIX)=1(DFIX)=1(DFIX)=1.633*FVAR(2)
 Fixed Sof: Cl4A(0.73) O47A(0.73) O48A(0.73) O49A(0.73) O50A(0.73) Cl4B(0.27)
 O47B(0.27) O48B(0.27) O49B(0.27) O50B(0.27)
4.a Ternary CH refined with riding coordinates:
 C10(H10), C21(H21)
4.b Secondary CH2 refined with riding coordinates:
 C11(H11A,H11B), C22(H22A,H22B)
4.c Aromatic/amide H refined with riding coordinates:
 C4(H4), C5(H5), C6(H6), C14(H14), C15(H15), C16(H16), C17(H17), C18(H18),
 C25(H25), C26(H26), C27(H27), C28(H28), C29(H29), C32(H32), C33(H33), C34(H34),
  C38(H38), C39(H39), C40(H40), C43(H43), C44(H44), C45(H45)
4.d Idealised Me refined as rotating group:
 C56(H56A,H56B,H56C), C59(H59A,H59B,H59C)
;
_olex2_submission_special_instructions 'No special instructions were received'
_oxdiff_exptl_absorpt_empirical_details
;
Empirical correction (ABSPACK) includes:
- Absorption correction using spherical harmonics
- Frame scaling
;
_oxdiff_exptl_absorpt_empirical_full_max 2.261
_oxdiff_exptl_absorpt_empirical_full_min 0.561

loop_
_space_group_symop_operation_xyz
'x, y, z'
'-x+1/2, -y, z+1/2'
'x+1/2, -y+1/2, -z'
'-x, y+1/2, -z+1/2'

loop_
_atom_site_label
_atom_site_type_symbol
_atom_site_fract_x
_atom_site_fract_y
_atom_site_fract_z
_atom_site_U_iso_or_equiv
_atom_site_adp_type
_atom_site_occupancy
_atom_site_site_symmetry_order
_atom_site_calc_flag
_atom_site_refinement_flags_posn
_atom_site_refinement_flags_adp
_atom_site_refinement_flags_occupancy
_atom_site_disorder_assembly
_atom_site_disorder_group
Fe1 Fe 0.37651(8) 0.63091(3) 0.23356(3) 0.01560(15) Uani 1 1 d . . . . .
N2 N 0.3141(5) 0.59208(19) 0.16319(17) 0.0201(8) Uani 1 1 d . . . . .
C3 C 0.2499(6) 0.5317(2) 0.1644(2) 0.0234(10) Uani 1 1 d . . . . .
C4 C 0.2070(6) 0.5002(3) 0.1131(2) 0.0321(12) Uani 1 1 d . . . . .
H4 H 0.162699 0.458741 0.114122 0.039 Uiso 1 1 calc R U . . .
C5 C 0.2317(7) 0.5322(3) 0.0603(3) 0.0389(14) Uani 1 1 d . . . . .
H5 H 0.202836 0.512277 0.025585 0.047 Uiso 1 1 calc R U . . .
C6 C 0.2999(7) 0.5943(3) 0.0593(2) 0.0338(13) Uani 1 1 d . . . . .
H6 H 0.317571 0.615855 0.024165 0.041 Uiso 1 1 calc R U . . .
C7 C 0.3405(5) 0.6229(2) 0.1122(2) 0.0231(10) Uani 1 1 d . . . . .
C8 C 0.2368(5) 0.5094(2) 0.2247(2) 0.0222(10) Uani 1 1 d . . . . .
N9 N 0.2891(4) 0.54825(18) 0.26420(18) 0.0198(8) Uani 1 1 d . . . . .
C10 C 0.2668(6) 0.5252(2) 0.3248(2) 0.0241(10) Uani 1 1 d . . . . .
H10 H 0.215470 0.560398 0.346273 0.029 Uiso 1 1 calc R U . . .
C11 C 0.1604(7) 0.4655(3) 0.3233(3) 0.0348(13) Uani 1 1 d . . . . .
H11A H 0.061157 0.477750 0.337714 0.042 Uiso 1 1 calc R U . . .
H11B H 0.199908 0.430620 0.347820 0.042 Uiso 1 1 calc R U . . .
S12 S 0.14723(13) 0.43750(6) 0.24743(6) 0.0274(3) Uani 1 1 d . . . . .
C13 C 0.4151(6) 0.5125(2) 0.35439(19) 0.0211(10) Uani 1 1 d . . . . .
C14 C 0.4400(6) 0.5380(2) 0.4101(2) 0.0266(11) Uani 1 1 d . . . . .
H14 H 0.364878 0.562801 0.428056 0.032 Uiso 1 1 calc R U . . .
C15 C 0.5750(7) 0.5268(3) 0.4390(2) 0.0324(12) Uani 1 1 d . . . . .
H15 H 0.590052 0.543940 0.476159 0.039 Uiso 1 1 calc R U . . .
C16 C 0.6873(7) 0.4901(3) 0.4127(2) 0.0323(12) Uani 1 1 d . . . . .
H16 H 0.778302 0.482677 0.431952 0.039 Uiso 1 1 calc R U . . .
C17 C 0.6636(6) 0.4641(2) 0.3572(2) 0.0264(11) Uani 1 1 d . . . . .
H17 H 0.738982 0.439291 0.339463 0.032 Uiso 1 1 calc R U . . .
C18 C 0.5289(6) 0.4751(2) 0.3283(2) 0.0218(10) Uani 1 1 d . . . . .
H18 H 0.513923 0.457468 0.291300 0.026 Uiso 1 1 calc R U . . .
C19 C 0.4150(6) 0.6862(2) 0.1238(2) 0.0222(10) Uani 1 1 d . . . . .
N20 N 0.4359(4) 0.7010(2) 0.17732(17) 0.0211(8) Uani 1 1 d . . . . .
C21 C 0.5246(6) 0.7627(2) 0.1847(2) 0.0226(10) Uani 1 1 d . . . . .
H21 H 0.629712 0.751080 0.193409 0.027 Uiso 1 1 calc R U . . .
C22 C 0.5198(7) 0.7995(3) 0.1257(2) 0.0309(12) Uani 1 1 d . . . . .
H22A H 0.615065 0.821777 0.118544 0.037 Uiso 1 1 calc R U . . .
H22B H 0.439451 0.832025 0.125690 0.037 Uiso 1 1 calc R U . . .
S23 S 0.48529(18) 0.73727(6) 0.06964(5) 0.0326(3) Uani 1 1 d . . . . .
C24 C 0.4641(5) 0.8050(2) 0.2338(2) 0.0193(9) Uani 1 1 d . . . . .
C25 C 0.5579(5) 0.8251(2) 0.2787(2) 0.0232(10) Uani 1 1 d . . . . .
H25 H 0.658286 0.811430 0.279006 0.028 Uiso 1 1 calc R U . . .
C26 C 0.5052(6) 0.8652(2) 0.3234(2) 0.0257(10) Uani 1 1 d . . . . .
H26 H 0.569913 0.878599 0.353142 0.031 Uiso 1 1 calc R U . . .
C27 C 0.3558(6) 0.8851(2) 0.3233(2) 0.0277(11) Uani 1 1 d . . . . .
H27 H 0.319167 0.911677 0.353162 0.033 Uiso 1 1 calc R U . . .
C28 C 0.2610(6) 0.8654(3) 0.2787(2) 0.0260(10) Uani 1 1 d . . . . .
H28 H 0.160526 0.878924 0.278533 0.031 Uiso 1 1 calc R U . . .
C29 C 0.3147(5) 0.8256(2) 0.2341(2) 0.0228(10) Uani 1 1 d . . . . .
H29 H 0.250139 0.812682 0.204163 0.027 Uiso 1 1 calc R U . . .
N30 N 0.4445(4) 0.66562(19) 0.30617(16) 0.0168(8) Uani 1 1 d . . . . .
C31 C 0.5867(5) 0.6556(2) 0.3239(2) 0.0202(10) Uani 1 1 d . . . . .
C32 C 0.6410(6) 0.6803(2) 0.3758(2) 0.0234(10) Uani 1 1 d . . . . .
H32 H 0.741588 0.675017 0.386557 0.028 Uiso 1 1 calc R U . . .
C33 C 0.5394(6) 0.7135(2) 0.4113(2) 0.0254(11) Uani 1 1 d . . . . .
H33 H 0.572314 0.730281 0.446809 0.030 Uiso 1 1 calc R U . . .
C34 C 0.3902(6) 0.7221(2) 0.3949(2) 0.0235(10) Uani 1 1 d . . . . .
H34 H 0.320878 0.742863 0.419182 0.028 Uiso 1 1 calc R U . . .
C35 C 0.3486(5) 0.6981(2) 0.34037(19) 0.0185(9) Uani 1 1 d . . . . .
N36 N 0.6655(4) 0.61730(18) 0.28288(16) 0.0181(8) Uani 1 1 d . . . . .
N37 N 0.5841(4) 0.59800(18) 0.23423(17) 0.0199(8) Uani 1 1 d . . . . .
C38 C 0.6776(6) 0.5598(2) 0.2044(2) 0.0234(10) Uani 1 1 d . . . . .
H38 H 0.653953 0.539625 0.169140 0.028 Uiso 1 1 calc R U . . .
C39 C 0.8165(6) 0.5541(2) 0.2329(2) 0.0277(11) Uani 1 1 d . . . . .
H39 H 0.900024 0.530185 0.220280 0.033 Uiso 1 1 calc R U . . .
C40 C 0.8056(5) 0.5904(2) 0.2829(2) 0.0239(10) Uani 1 1 d . . . . .
H40 H 0.879731 0.595534 0.311277 0.029 Uiso 1 1 calc R U . . .
N41 N 0.2070(5) 0.7040(2) 0.31387(18) 0.0222(8) Uani 1 1 d . . . . .
N42 N 0.1943(4) 0.67827(19) 0.25826(18) 0.0218(8) Uani 1 1 d . . . . .
C43 C 0.0596(5) 0.6974(2) 0.2396(2) 0.0255(10) Uani 1 1 d . . . . .
H43 H 0.019342 0.687335 0.203207 0.031 Uiso 1 1 calc R U . . .
C44 C -0.0139(6) 0.7348(3) 0.2824(2) 0.0312(12) Uani 1 1 d . . . . .
H44 H -0.109588 0.753506 0.279574 0.037 Uiso 1 1 calc R U . . .
C45 C 0.0814(5) 0.7384(2) 0.3287(2) 0.0257(11) Uani 1 1 d . . . . .
H45 H 0.063943 0.760213 0.363707 0.031 Uiso 1 1 calc R U . . .
Cl4A Cl -0.0255(9) 0.8049(4) 0.1092(3) 0.039(2) Uani 0.73 1 d D . P A 1
O47A O -0.0991(8) 0.8072(3) 0.1645(2) 0.0449(15) Uani 0.73 1 d D . P A 1
O48A O 0.0915(7) 0.8523(4) 0.1062(4) 0.067(2) Uani 0.73 1 d D . P A 1
O49A O -0.1352(7) 0.8168(4) 0.0643(3) 0.0454(16) Uani 0.73 1 d D . P A 1
O50A O 0.0405(9) 0.7409(3) 0.0989(3) 0.0566(19) Uani 0.73 1 d D . P A 1
Cl4B Cl -0.0225(16) 0.8030(7) 0.1096(6) 0.012(4) Uiso 0.27 1 d D . P B 2
O47B O -0.006(2) 0.8355(10) 0.1661(7) 0.054(5) Uiso 0.27 1 d D . P B 2
O48B O 0.123(2) 0.7762(11) 0.0985(9) 0.064(5) Uiso 0.27 1 d D . P B 2
O49B O -0.091(3) 0.8448(10) 0.0682(9) 0.056(6) Uiso 0.27 1 d D . P B 2
O50B O -0.126(2) 0.7497(10) 0.1253(9) 0.069(5) Uiso 0.27 1 d D . P B 2
Cl51 Cl -0.10780(14) 0.82826(6) 0.44377(5) 0.0239(2) Uani 1 1 d . . . . .
O52 O -0.1878(6) 0.8733(2) 0.48008(18) 0.0534(13) Uani 1 1 d . . . . .
O53 O 0.0498(5) 0.8419(3) 0.4466(2) 0.0574(14) Uani 1 1 d . . . . .
O54 O -0.1335(6) 0.7627(2) 0.46357(18) 0.0496(12) Uani 1 1 d . . . . .
O55 O -0.1598(5) 0.83470(19) 0.38460(16) 0.0362(9) Uani 1 1 d . . . . .
C56 C -0.0668(8) 0.6154(3) 0.5158(2) 0.0424(15) Uani 1 1 d . . . . .
H56A H -0.163280 0.636855 0.517650 0.064 Uiso 1 1 calc R U . . .
H56B H 0.006724 0.641038 0.536625 0.064 Uiso 1 1 calc R U . . .
H56C H -0.074247 0.572544 0.533273 0.064 Uiso 1 1 calc R U . . .
C57 C -0.0204(6) 0.6088(3) 0.4552(2) 0.0309(12) Uani 1 1 d . . . . .
N58 N 0.0119(6) 0.6032(3) 0.4076(2) 0.0383(11) Uani 1 1 d . . . . .
C59 C 0.8238(9) 0.6380(3) 0.0158(3) 0.0546(18) Uani 1 1 d . . . . .
H59A H 0.916278 0.621761 -0.000702 0.082 Uiso 1 1 calc R U . . .
H59B H 0.846494 0.670645 0.044822 0.082 Uiso 1 1 calc R U . . .
H59C H 0.762971 0.657280 -0.014319 0.082 Uiso 1 1 calc R U . . .
C60 C 0.7421(9) 0.5843(4) 0.0426(3) 0.0513(18) Uani 1 1 d . . . . .
N61 N 0.6765(9) 0.5417(3) 0.0633(3) 0.071(2) Uani 1 1 d . . . . .

loop_
_atom_site_aniso_label
_atom_site_aniso_U_11
_atom_site_aniso_U_22
_atom_site_aniso_U_33
_atom_site_aniso_U_23
_atom_site_aniso_U_13
_atom_site_aniso_U_12
Fe1 0.0148(3) 0.0118(3) 0.0202(3) 0.0000(3) 0.0001(3) 0.0000(3)
N2 0.020(2) 0.0155(19) 0.025(2) -0.0031(15) -0.0028(16) 0.0003(15)
C3 0.021(2) 0.015(2) 0.034(3) 0.000(2) -0.003(2) -0.0002(19)
C4 0.038(3) 0.023(3) 0.036(3) -0.008(2) -0.013(3) -0.003(2)
C5 0.051(4) 0.035(3) 0.031(3) -0.007(2) -0.010(3) -0.005(3)
C6 0.046(3) 0.028(3) 0.027(3) 0.002(2) -0.006(2) 0.000(3)
C7 0.023(2) 0.020(2) 0.026(2) 0.0007(19) 0.002(2) 0.003(2)
C8 0.014(2) 0.011(2) 0.041(3) -0.002(2) -0.004(2) 0.0013(17)
N9 0.0159(18) 0.0151(18) 0.028(2) 0.0007(16) 0.0012(17) -0.0009(14)
C10 0.023(3) 0.021(2) 0.029(3) 0.004(2) 0.005(2) -0.001(2)
C11 0.033(3) 0.033(3) 0.039(3) 0.007(2) -0.004(2) -0.013(2)
S12 0.0201(6) 0.0145(5) 0.0475(7) 0.0010(5) 0.0025(5) -0.0030(4)
C13 0.031(3) 0.012(2) 0.020(2) 0.0057(17) 0.0040(19) -0.0010(19)
C14 0.035(3) 0.019(2) 0.026(2) 0.000(2) 0.004(2) 0.003(2)
C15 0.048(3) 0.024(3) 0.025(2) 0.001(2) -0.003(2) -0.006(2)
C16 0.032(3) 0.026(3) 0.040(3) 0.012(2) -0.010(2) -0.006(2)
C17 0.025(3) 0.018(2) 0.036(3) 0.008(2) 0.002(2) 0.004(2)
C18 0.027(3) 0.015(2) 0.023(2) 0.0017(18) 0.000(2) 0.0021(19)
C19 0.024(2) 0.016(2) 0.026(2) 0.0058(18) 0.0049(19) 0.0030(19)
N20 0.0192(19) 0.0185(19) 0.026(2) 0.0009(16) 0.0028(16) 0.0027(16)
C21 0.022(2) 0.015(2) 0.031(2) 0.0029(19) 0.002(2) -0.0021(19)
C22 0.041(3) 0.017(2) 0.035(3) 0.001(2) 0.012(2) -0.003(2)
S23 0.0492(9) 0.0236(6) 0.0251(6) 0.0034(5) 0.0094(6) -0.0012(6)
C24 0.018(2) 0.011(2) 0.029(2) 0.0051(18) 0.0026(19) 0.0002(17)
C25 0.017(2) 0.016(2) 0.036(3) 0.001(2) -0.003(2) -0.0011(18)
C26 0.032(3) 0.016(2) 0.030(2) 0.000(2) -0.002(2) -0.002(2)
C27 0.036(3) 0.016(2) 0.031(2) 0.0002(18) 0.007(2) 0.005(2)
C28 0.021(2) 0.019(2) 0.038(3) 0.003(2) 0.005(2) 0.005(2)
C29 0.019(2) 0.018(2) 0.031(2) 0.002(2) -0.005(2) -0.0016(18)
N30 0.0150(18) 0.0152(19) 0.0203(18) 0.0016(15) -0.0026(15) -0.0007(15)
C31 0.022(2) 0.016(2) 0.023(2) 0.0039(17) 0.0028(19) 0.0012(18)
C32 0.025(2) 0.019(2) 0.027(2) 0.0030(18) -0.002(2) -0.003(2)
C33 0.033(3) 0.022(3) 0.021(2) -0.0019(19) 0.000(2) -0.005(2)
C34 0.027(3) 0.019(2) 0.025(2) 0.0010(17) 0.006(2) -0.001(2)
C35 0.019(2) 0.012(2) 0.024(2) 0.0027(17) 0.0050(18) 0.0027(18)
N36 0.0129(18) 0.017(2) 0.0248(19) 0.0007(15) 0.0022(15) -0.0005(14)
N37 0.024(2) 0.0145(18) 0.0208(18) 0.0020(15) 0.0006(17) -0.0028(15)
C38 0.025(2) 0.017(2) 0.029(2) -0.0007(19) 0.007(2) 0.005(2)
C39 0.019(2) 0.024(3) 0.040(3) -0.001(2) 0.006(2) 0.0063(19)
C40 0.015(2) 0.021(2) 0.036(3) 0.004(2) 0.000(2) 0.0018(19)
N41 0.022(2) 0.019(2) 0.026(2) 0.0029(16) 0.0030(17) -0.0007(17)
N42 0.0207(19) 0.0183(19) 0.027(2) 0.0042(16) -0.0030(17) -0.0028(15)
C43 0.014(2) 0.023(2) 0.039(3) 0.008(2) -0.002(2) 0.0030(19)
C44 0.016(2) 0.027(3) 0.051(3) 0.003(2) 0.005(2) 0.000(2)
C45 0.016(2) 0.020(2) 0.040(3) -0.001(2) 0.013(2) 0.0048(19)
Cl4A 0.037(3) 0.036(3) 0.044(3) -0.0072(9) -0.0065(10) 0.0058(10)
O47A 0.058(4) 0.049(4) 0.027(3) 0.010(2) 0.007(3) 0.024(4)
O48A 0.042(4) 0.066(5) 0.095(5) -0.005(4) -0.005(4) -0.036(4)
O49A 0.031(3) 0.069(5) 0.036(3) 0.010(3) -0.016(3) -0.001(3)
O50A 0.074(5) 0.041(4) 0.055(4) -0.018(3) 0.004(4) 0.023(4)
Cl51 0.0270(6) 0.0212(5) 0.0235(5) -0.0035(4) -0.0024(5) 0.0031(5)
O52 0.075(3) 0.047(3) 0.037(2) -0.011(2) 0.005(2) 0.031(3)
O53 0.029(2) 0.095(4) 0.048(3) -0.004(3) -0.005(2) -0.023(2)
O54 0.079(3) 0.027(2) 0.043(2) 0.0036(17) -0.022(2) -0.007(2)
O55 0.047(2) 0.035(2) 0.0271(18) -0.0032(16) -0.0038(18) 0.0151(19)
C56 0.060(4) 0.034(3) 0.033(3) -0.003(2) 0.002(3) -0.003(3)
C57 0.030(3) 0.031(3) 0.033(3) 0.001(2) -0.004(2) 0.002(2)
N58 0.033(3) 0.050(3) 0.032(3) -0.001(2) 0.001(2) 0.005(2)
C59 0.073(5) 0.040(4) 0.051(4) -0.003(3) 0.010(4) -0.011(4)
C60 0.075(5) 0.046(4) 0.033(3) -0.012(3) 0.014(3) -0.007(4)
N61 0.125(6) 0.051(4) 0.038(3) -0.009(3) 0.025(4) -0.029(4)

loop_
_atom_type_symbol
_atom_type_description
_atom_type_scat_dispersion_real
_atom_type_scat_dispersion_imag
_atom_type_scat_source
C C 0.0181 0.0091 'International Tables Vol C Tables 4.2.6.8 and 6.1.1.4'
H H 0.0000 0.0000 'International Tables Vol C Tables 4.2.6.8 and 6.1.1.4'
Cl Cl 0.3639 0.7018 'International Tables Vol C Tables 4.2.6.8 and 6.1.1.4'
Fe Fe -1.1336 3.1974 'International Tables Vol C Tables 4.2.6.8 and 6.1.1.4'
N N 0.0311 0.0180 'International Tables Vol C Tables 4.2.6.8 and 6.1.1.4'
O O 0.0492 0.0322 'International Tables Vol C Tables 4.2.6.8 and 6.1.1.4'
S S 0.3331 0.5567 'International Tables Vol C Tables 4.2.6.8 and 6.1.1.4'

loop_
_geom_angle_atom_site_label_1
_geom_angle_atom_site_label_2
_geom_angle_atom_site_label_3
_geom_angle
_geom_angle_site_symmetry_1
_geom_angle_site_symmetry_3
_geom_angle_publ_flag
N2 Fe1 N9 80.40(17) . . ?
N2 Fe1 N20 79.76(17) . . ?
N2 Fe1 N30 176.77(17) . . ?
N2 Fe1 N37 97.99(17) . . ?
N2 Fe1 N42 102.29(17) . . ?
N9 Fe1 N20 160.10(17) . . ?
N30 Fe1 N9 97.34(17) . . ?
N30 Fe1 N20 102.54(17) . . ?
N30 Fe1 N37 79.81(16) . . ?
N30 Fe1 N42 79.94(17) . . ?
N37 Fe1 N9 94.22(15) . . ?
N37 Fe1 N20 90.14(16) . . ?
N37 Fe1 N42 159.72(17) . . ?
N42 Fe1 N9 89.62(16) . . ?
N42 Fe1 N20 92.99(16) . . ?
C3 N2 Fe1 119.1(3) . . ?
C7 N2 Fe1 119.9(3) . . ?
C7 N2 C3 120.9(4) . . ?
N2 C3 C4 121.0(5) . . ?
N2 C3 C8 109.6(4) . . ?
C4 C3 C8 129.5(5) . . ?
C3 C4 H4 120.8 . . ?
C3 C4 C5 118.5(5) . . ?
C5 C4 H4 120.8 . . ?
C4 C5 H5 119.8 . . ?
C4 C5 C6 120.3(5) . . ?
C6 C5 H5 119.8 . . ?
C5 C6 H6 120.9 . . ?
C7 C6 C5 118.3(5) . . ?
C7 C6 H6 120.9 . . ?
N2 C7 C6 121.1(5) . . ?
N2 C7 C19 109.1(4) . . ?
C6 C7 C19 129.8(5) . . ?
C3 C8 S12 125.4(4) . . ?
N9 C8 C3 116.5(4) . . ?
N9 C8 S12 117.9(4) . . ?
C8 N9 Fe1 114.3(3) . . ?
C8 N9 C10 114.7(4) . . ?
C10 N9 Fe1 130.9(3) . . ?
N9 C10 H10 107.7 . . ?
N9 C10 C11 108.2(4) . . ?
N9 C10 C13 111.3(4) . . ?
C11 C10 H10 107.7 . . ?
C13 C10 H10 107.7 . . ?
C13 C10 C11 114.2(4) . . ?
C10 C11 H11A 110.2 . . ?
C10 C11 H11B 110.2 . . ?
C10 C11 S12 107.7(4) . . ?
H11A C11 H11B 108.5 . . ?
S12 C11 H11A 110.2 . . ?
S12 C11 H11B 110.2 . . ?
C8 S12 C11 89.7(2) . . ?
C14 C13 C10 119.2(5) . . ?
C14 C13 C18 118.7(5) . . ?
C18 C13 C10 122.0(4) . . ?
C13 C14 H14 119.6 . . ?
C15 C14 C13 120.8(5) . . ?
C15 C14 H14 119.6 . . ?
C14 C15 H15 120.0 . . ?
C16 C15 C14 120.0(5) . . ?
C16 C15 H15 120.0 . . ?
C15 C16 H16 120.2 . . ?
C15 C16 C17 119.7(5) . . ?
C17 C16 H16 120.2 . . ?
C16 C17 H17 119.8 . . ?
C18 C17 C16 120.5(5) . . ?
C18 C17 H17 119.8 . . ?
C13 C18 H18 119.9 . . ?
C17 C18 C13 120.3(5) . . ?
C17 C18 H18 119.9 . . ?
C7 C19 S23 123.7(4) . . ?
N20 C19 C7 116.5(4) . . ?
N20 C19 S23 119.7(4) . . ?
C19 N20 Fe1 114.5(3) . . ?
C19 N20 C21 112.6(4) . . ?
C21 N20 Fe1 131.9(3) . . ?
N20 C21 H21 108.7 . . ?
N20 C21 C22 107.1(4) . . ?
N20 C21 C24 112.1(4) . . ?
C22 C21 H21 108.7 . . ?
C24 C21 H21 108.7 . . ?
C24 C21 C22 111.4(4) . . ?
C21 C22 H22A 110.4 . . ?
C21 C22 H22B 110.4 . . ?
C21 C22 S23 106.5(3) . . ?
H22A C22 H22B 108.6 . . ?
S23 C22 H22A 110.4 . . ?
S23 C22 H22B 110.4 . . ?
C19 S23 C22 88.3(2) . . ?
C25 C24 C21 120.6(4) . . ?
C25 C24 C29 118.7(5) . . ?
C29 C24 C21 120.7(5) . . ?
C24 C25 H25 119.3 . . ?
C24 C25 C26 121.3(5) . . ?
C26 C25 H25 119.3 . . ?
C25 C26 H26 120.3 . . ?
C27 C26 C25 119.4(5) . . ?
C27 C26 H26 120.3 . . ?
C26 C27 H27 120.1 . . ?
C26 C27 C28 119.8(5) . . ?
C28 C27 H27 120.1 . . ?
C27 C28 H28 119.8 . . ?
C27 C28 C29 120.4(5) . . ?
C29 C28 H28 119.8 . . ?
C24 C29 C28 120.3(5) . . ?
C24 C29 H29 119.8 . . ?
C28 C29 H29 119.8 . . ?
C31 N30 Fe1 120.4(3) . . ?
C35 N30 Fe1 119.8(3) . . ?
C35 N30 C31 119.7(4) . . ?
N30 C31 C32 122.4(4) . . ?
N30 C31 N36 110.3(4) . . ?
C32 C31 N36 127.3(4) . . ?
C31 C32 H32 121.4 . . ?
C31 C32 C33 117.3(5) . . ?
C33 C32 H32 121.4 . . ?
C32 C33 H33 119.3 . . ?
C34 C33 C32 121.3(5) . . ?
C34 C33 H33 119.3 . . ?
C33 C34 H34 121.6 . . ?
C33 C34 C35 116.9(5) . . ?
C35 C34 H34 121.6 . . ?
N30 C35 C34 122.3(4) . . ?
N30 C35 N41 111.0(4) . . ?
C34 C35 N41 126.7(4) . . ?
N37 N36 C31 115.9(4) . . ?
C40 N36 C31 132.7(4) . . ?
C40 N36 N37 111.2(4) . . ?
N36 N37 Fe1 113.5(3) . . ?
C38 N37 Fe1 141.6(4) . . ?
C38 N37 N36 104.9(4) . . ?
N37 C38 H38 124.5 . . ?
N37 C38 C39 110.9(5) . . ?
C39 C38 H38 124.5 . . ?
C38 C39 H39 126.7 . . ?
C40 C39 C38 106.6(4) . . ?
C40 C39 H39 126.7 . . ?
N36 C40 C39 106.4(4) . . ?
N36 C40 H40 126.8 . . ?
C39 C40 H40 126.8 . . ?
N42 N41 C35 116.2(4) . . ?
C45 N41 C35 132.0(4) . . ?
C45 N41 N42 111.1(4) . . ?
N41 N42 Fe1 112.7(3) . . ?
C43 N42 Fe1 142.2(4) . . ?
C43 N42 N41 105.1(4) . . ?
N42 C43 H43 124.7 . . ?
N42 C43 C44 110.6(5) . . ?
C44 C43 H43 124.7 . . ?
C43 C44 H44 126.6 . . ?
C45 C44 C43 106.8(4) . . ?
C45 C44 H44 126.6 . . ?
N41 C45 C44 106.6(4) . . ?
N41 C45 H45 126.7 . . ?
C44 C45 H45 126.7 . . ?
O47A Cl4A O49A 108.8(6) . . ?
O47A Cl4A O50A 111.1(6) . . ?
O48A Cl4A O47A 110.8(7) . . ?
O48A Cl4A O49A 110.2(7) . . ?
O48A Cl4A O50A 108.0(7) . . ?
O49A Cl4A O50A 107.9(7) . . ?
O47B Cl4B O50B 100.2(13) . . ?
O48B Cl4B O47B 104.1(15) . . ?
O48B Cl4B O50B 108.9(16) . . ?
O49B Cl4B O47B 111.5(15) . . ?
O49B Cl4B O48B 120.0(15) . . ?
O49B Cl4B O50B 110.2(16) . . ?
O52 Cl51 O54 109.6(3) . . ?
O52 Cl51 O55 109.5(2) . . ?
O53 Cl51 O52 109.6(3) . . ?
O53 Cl51 O54 108.8(3) . . ?
O53 Cl51 O55 109.8(3) . . ?
O54 Cl51 O55 109.5(2) . . ?
H56A C56 H56B 109.5 . . ?
H56A C56 H56C 109.5 . . ?
H56B C56 H56C 109.5 . . ?
C57 C56 H56A 109.5 . . ?
C57 C56 H56B 109.5 . . ?
C57 C56 H56C 109.5 . . ?
N58 C57 C56 178.2(7) . . ?
H59A C59 H59B 109.5 . . ?
H59A C59 H59C 109.5 . . ?
H59B C59 H59C 109.5 . . ?
C60 C59 H59A 109.5 . . ?
C60 C59 H59B 109.5 . . ?
C60 C59 H59C 109.5 . . ?
N61 C60 C59 179.3(9) . . ?

loop_
_geom_bond_atom_site_label_1
_geom_bond_atom_site_label_2
_geom_bond_distance
_geom_bond_site_symmetry_2
_geom_bond_publ_flag
Fe1 N2 1.879(4) . ?
Fe1 N9 1.978(4) . ?
Fe1 N20 1.992(4) . ?
Fe1 N30 1.906(4) . ?
Fe1 N37 1.954(4) . ?
Fe1 N42 1.961(4) . ?
N2 C3 1.353(6) . ?
N2 C7 1.348(6) . ?
C3 C4 1.391(8) . ?
C3 C8 1.460(7) . ?
C4 H4 0.9300 . ?
C4 C5 1.392(9) . ?
C5 H5 0.9300 . ?
C5 C6 1.398(9) . ?
C6 H6 0.9300 . ?
C6 C7 1.392(7) . ?
C7 C19 1.470(7) . ?
C8 N9 1.287(6) . ?
C8 S12 1.742(5) . ?
N9 C10 1.478(6) . ?
C10 H10 0.9800 . ?
C10 C11 1.536(7) . ?
C10 C13 1.500(7) . ?
C11 H11A 0.9700 . ?
C11 H11B 0.9700 . ?
C11 S12 1.835(6) . ?
C13 C14 1.396(7) . ?
C13 C18 1.396(7) . ?
C14 H14 0.9300 . ?
C14 C15 1.385(8) . ?
C15 H15 0.9300 . ?
C15 C16 1.381(8) . ?
C16 H16 0.9300 . ?
C16 C17 1.393(8) . ?
C17 H17 0.9300 . ?
C17 C18 1.381(7) . ?
C18 H18 0.9300 . ?
C19 N20 1.276(6) . ?
C19 S23 1.734(5) . ?
N20 C21 1.489(6) . ?
C21 H21 0.9800 . ?
C21 C22 1.548(7) . ?
C21 C24 1.515(7) . ?
C22 H22A 0.9700 . ?
C22 H22B 0.9700 . ?
C22 S23 1.829(5) . ?
C24 C25 1.384(7) . ?
C24 C29 1.386(6) . ?
C25 H25 0.9300 . ?
C25 C26 1.391(7) . ?
C26 H26 0.9300 . ?
C26 C27 1.382(8) . ?
C27 H27 0.9300 . ?
C27 C28 1.382(8) . ?
C28 H28 0.9300 . ?
C28 C29 1.388(7) . ?
C29 H29 0.9300 . ?
N30 C31 1.337(6) . ?
N30 C35 1.331(6) . ?
C31 C32 1.377(7) . ?
C31 N36 1.406(6) . ?
C32 H32 0.9300 . ?
C32 C33 1.386(7) . ?
C33 H33 0.9300 . ?
C33 C34 1.384(7) . ?
C34 H34 0.9300 . ?
C34 C35 1.390(7) . ?
C35 N41 1.397(6) . ?
N36 N37 1.385(5) . ?
N36 C40 1.355(6) . ?
N37 C38 1.325(6) . ?
C38 H38 0.9300 . ?
C38 C39 1.396(7) . ?
C39 H39 0.9300 . ?
C39 C40 1.367(8) . ?
C40 H40 0.9300 . ?
N41 N42 1.383(6) . ?
N41 C45 1.356(6) . ?
N42 C43 1.324(6) . ?
C43 H43 0.9300 . ?
C43 C44 1.400(8) . ?
C44 H44 0.9300 . ?
C44 C45 1.358(8) . ?
C45 H45 0.9300 . ?
Cl4A O47A 1.425(9) . ?
Cl4A O48A 1.416(9) . ?
Cl4A O49A 1.434(9) . ?
Cl4A O50A 1.445(10) . ?
Cl4B O47B 1.462(19) . ?
Cl4B O48B 1.42(2) . ?
Cl4B O49B 1.41(2) . ?
Cl4B O50B 1.46(2) . ?
Cl51 O52 1.425(4) . ?
Cl51 O53 1.422(4) . ?
Cl51 O54 1.426(4) . ?
Cl51 O55 1.438(4) . ?
C56 H56A 0.9600 . ?
C56 H56B 0.9600 . ?
C56 H56C 0.9600 . ?
C56 C57 1.457(8) . ?
C57 N58 1.132(7) . ?
C59 H59A 0.9600 . ?
C59 H59B 0.9600 . ?
C59 H59C 0.9600 . ?
C59 C60 1.446(10) . ?
C60 N61 1.146(9) . ?

loop_
_geom_torsion_atom_site_label_1
_geom_torsion_atom_site_label_2
_geom_torsion_atom_site_label_3
_geom_torsion_atom_site_label_4
_geom_torsion
_geom_torsion_site_symmetry_1
_geom_torsion_site_symmetry_2
_geom_torsion_site_symmetry_3
_geom_torsion_site_symmetry_4
_geom_torsion_publ_flag
Fe1 N2 C3 C4 -177.7(4) . . . . ?
Fe1 N2 C3 C8 2.4(5) . . . . ?
Fe1 N2 C7 C6 177.9(4) . . . . ?
Fe1 N2 C7 C19 -1.6(5) . . . . ?
Fe1 N9 C10 C11 166.6(3) . . . . ?
Fe1 N9 C10 C13 -67.3(5) . . . . ?
Fe1 N20 C21 C22 -175.1(3) . . . . ?
Fe1 N20 C21 C24 -52.5(6) . . . . ?
Fe1 N30 C31 C32 179.4(4) . . . . ?
Fe1 N30 C31 N36 -1.1(5) . . . . ?
Fe1 N30 C35 C34 177.2(3) . . . . ?
Fe1 N30 C35 N41 -2.9(5) . . . . ?
Fe1 N37 C38 C39 -176.2(4) . . . . ?
Fe1 N42 C43 C44 -176.8(4) . . . . ?
N2 C3 C4 C5 0.1(8) . . . . ?
N2 C3 C8 N9 -1.5(6) . . . . ?
N2 C3 C8 S12 174.5(3) . . . . ?
N2 C7 C19 N20 -2.2(6) . . . . ?
N2 C7 C19 S23 173.3(4) . . . . ?
C3 N2 C7 C6 1.3(7) . . . . ?
C3 N2 C7 C19 -178.2(4) . . . . ?
C3 C4 C5 C6 0.7(9) . . . . ?
C3 C8 N9 Fe1 0.1(5) . . . . ?
C3 C8 N9 C10 177.2(4) . . . . ?
C3 C8 S12 C11 -169.2(5) . . . . ?
C4 C3 C8 N9 178.6(5) . . . . ?
C4 C3 C8 S12 -5.3(8) . . . . ?
C4 C5 C6 C7 -0.5(9) . . . . ?
C5 C6 C7 N2 -0.5(8) . . . . ?
C5 C6 C7 C19 178.9(5) . . . . ?
C6 C7 C19 N20 178.5(5) . . . . ?
C6 C7 C19 S23 -6.1(8) . . . . ?
C7 N2 C3 C4 -1.1(7) . . . . ?
C7 N2 C3 C8 179.0(4) . . . . ?
C7 C19 N20 Fe1 4.6(6) . . . . ?
C7 C19 N20 C21 174.6(4) . . . . ?
C7 C19 S23 C22 172.2(4) . . . . ?
C8 C3 C4 C5 180.0(6) . . . . ?
C8 N9 C10 C11 -9.9(6) . . . . ?
C8 N9 C10 C13 116.3(4) . . . . ?
N9 Fe1 N2 C3 -1.9(4) . . . . ?
N9 Fe1 N2 C7 -178.6(4) . . . . ?
N9 C8 S12 C11 6.8(4) . . . . ?
N9 C10 C11 S12 13.8(5) . . . . ?
N9 C10 C13 C14 132.0(5) . . . . ?
N9 C10 C13 C18 -48.9(6) . . . . ?
C10 C11 S12 C8 -11.5(4) . . . . ?
C10 C13 C14 C15 179.4(4) . . . . ?
C10 C13 C18 C17 -179.6(4) . . . . ?
C11 C10 C13 C14 -105.2(5) . . . . ?
C11 C10 C13 C18 73.8(6) . . . . ?
S12 C8 N9 Fe1 -176.3(2) . . . . ?
S12 C8 N9 C10 0.8(5) . . . . ?
C13 C10 C11 S12 -110.7(4) . . . . ?
C13 C14 C15 C16 0.1(8) . . . . ?
C14 C13 C18 C17 -0.5(7) . . . . ?
C14 C15 C16 C17 -0.4(8) . . . . ?
C15 C16 C17 C18 0.2(8) . . . . ?
C16 C17 C18 C13 0.2(7) . . . . ?
C18 C13 C14 C15 0.3(7) . . . . ?
C19 N20 C21 C22 17.2(6) . . . . ?
C19 N20 C21 C24 139.7(4) . . . . ?
N20 Fe1 N2 C3 179.8(4) . . . . ?
N20 Fe1 N2 C7 3.1(4) . . . . ?
N20 C19 S23 C22 -12.5(5) . . . . ?
N20 C21 C22 S23 -24.5(5) . . . . ?
N20 C21 C24 C25 125.0(5) . . . . ?
N20 C21 C24 C29 -56.4(6) . . . . ?
C21 C22 S23 C19 20.4(4) . . . . ?
C21 C24 C25 C26 178.4(4) . . . . ?
C21 C24 C29 C28 -178.8(4) . . . . ?
C22 C21 C24 C25 -115.0(5) . . . . ?
C22 C21 C24 C29 63.6(6) . . . . ?
S23 C19 N20 Fe1 -171.0(2) . . . . ?
S23 C19 N20 C21 -1.0(6) . . . . ?
C24 C21 C22 S23 -147.5(4) . . . . ?
C24 C25 C26 C27 0.5(7) . . . . ?
C25 C24 C29 C28 -0.2(7) . . . . ?
C25 C26 C27 C28 -0.5(7) . . . . ?
C26 C27 C28 C29 0.2(7) . . . . ?
C27 C28 C29 C24 0.2(7) . . . . ?
C29 C24 C25 C26 -0.2(7) . . . . ?
N30 C31 C32 C33 3.6(7) . . . . ?
N30 C31 N36 N37 -0.2(5) . . . . ?
N30 C31 N36 C40 -174.3(4) . . . . ?
N30 C35 N41 N42 -2.3(6) . . . . ?
N30 C35 N41 C45 -171.8(5) . . . . ?
C31 N30 C35 C34 -0.6(7) . . . . ?
C31 N30 C35 N41 179.4(4) . . . . ?
C31 C32 C33 C34 -0.8(7) . . . . ?
C31 N36 N37 Fe1 1.3(4) . . . . ?
C31 N36 N37 C38 -176.3(4) . . . . ?
C31 N36 C40 C39 175.6(5) . . . . ?
C32 C31 N36 N37 179.4(4) . . . . ?
C32 C31 N36 C40 5.2(8) . . . . ?
C32 C33 C34 C35 -2.4(7) . . . . ?
C33 C34 C35 N30 3.1(7) . . . . ?
C33 C34 C35 N41 -176.8(4) . . . . ?
C34 C35 N41 N42 177.6(4) . . . . ?
C34 C35 N41 C45 8.2(8) . . . . ?
C35 N30 C31 C32 -2.9(7) . . . . ?
C35 N30 C31 N36 176.7(4) . . . . ?
C35 N41 N42 Fe1 6.2(5) . . . . ?
C35 N41 N42 C43 -171.7(4) . . . . ?
C35 N41 C45 C44 170.1(5) . . . . ?
N36 C31 C32 C33 -176.0(4) . . . . ?
N36 N37 C38 C39 0.3(5) . . . . ?
N37 Fe1 N2 C3 91.1(4) . . . . ?
N37 Fe1 N2 C7 -85.6(4) . . . . ?
N37 N36 C40 C39 1.2(5) . . . . ?
N37 C38 C39 C40 0.4(6) . . . . ?
C38 C39 C40 N36 -1.0(6) . . . . ?
C40 N36 N37 Fe1 176.7(3) . . . . ?
C40 N36 N37 C38 -0.9(5) . . . . ?
N41 N42 C43 C44 0.0(5) . . . . ?
N42 Fe1 N2 C3 -89.4(4) . . . . ?
N42 Fe1 N2 C7 93.9(4) . . . . ?
N42 N41 C45 C44 0.2(5) . . . . ?
N42 C43 C44 C45 0.2(6) . . . . ?
C43 C44 C45 N41 -0.2(6) . . . . ?
C45 N41 N42 Fe1 177.8(3) . . . . ?
C45 N41 N42 C43 -0.1(5) . . . . ?
